data_7234188
loop_
_publ_author_name
'Ke Liu'
'Cheng-Li Song'
'Ye-Cheng Zhou'
'Xing-Yu Zhou'
'Xiao-Jun Pan'
'Lu-Ya Cao'
'Cheng Zhang'
'Yu Liu'
'Xiong Gong'
'Hao-Li Zhang'

_publ_section_title
;
 Tuning the ambipolar charge transport properties of N-heteropentacenes by
 their frontier molecular orbital energy levels
;
_journal_name_full 'Journal of Materials Chemistry C'
_journal_page_first 4188
_journal_page_last 4196
_journal_paper_doi 10.1039/C4TC02859G
_journal_volume 3
_journal_year 2015
_chemical_formula_sum 'C42 H48 Cl4 N2 Si2'
_chemical_formula_weight 778.80
_space_group_IT_number 2
_space_group_name_Hall '-P 1'
_space_group_name_H-M_alt 'P -1'
_symmetry_cell_setting triclinic
_symmetry_space_group_name_H-M 'P -1'
_atom_sites_solution_hydrogens geom
_atom_sites_solution_primary direct
_atom_sites_solution_secondary difmap
_cell_angle_alpha 99.800(17)
_cell_angle_beta 90.499(17)
_cell_angle_gamma 90.132(15)
_cell_formula_units_Z 2
_cell_length_a 7.925(3)
_cell_length_b 15.284(6)
_cell_length_c 17.503(6)
_cell_measurement_reflns_used 381
_cell_measurement_temperature 296(2)
_cell_measurement_theta_max 17.51
_cell_measurement_theta_min 2.57
_cell_volume 2089.0(13)
_computing_cell_refinement 'Bruker SAINT'
_computing_data_collection 'Bruker APEX2'
_computing_data_reduction 'Bruker SAINT'
_computing_molecular_graphics 'Bruker SHELXTL'
_computing_publication_material 'Bruker SHELXTL'
_computing_structure_refinement 'SHELXL-97 (Sheldrick, 1997)'
_computing_structure_solution 'SHELXS-97 (Sheldrick, 1990)'
_diffrn_ambient_temperature 296(2)
_diffrn_measured_fraction_theta_full 0.988
_diffrn_measured_fraction_theta_max 0.988
_diffrn_measurement_device_type 'Bruker APEX-II CCD'
_diffrn_measurement_method '\f and \w scans'
_diffrn_radiation_monochromator graphite
_diffrn_radiation_source 'fine-focus sealed tube'
_diffrn_radiation_type MoK\a
_diffrn_radiation_wavelength 0.71073
_diffrn_reflns_av_R_equivalents 0.0850
_diffrn_reflns_av_sigmaI/netI 0.1345
_diffrn_reflns_limit_h_max 6
_diffrn_reflns_limit_h_min -6
_diffrn_reflns_limit_k_max 13
_diffrn_reflns_limit_k_min -13
_diffrn_reflns_limit_l_max 15
_diffrn_reflns_limit_l_min -12
_diffrn_reflns_number 5181
_diffrn_reflns_theta_full 18.17
_diffrn_reflns_theta_max 18.17
_diffrn_reflns_theta_min 1.35
_diffrn_standards_number 0
_exptl_absorpt_coefficient_mu 0.372
_exptl_absorpt_correction_type multi-scan
_exptl_absorpt_process_details sadabs
_exptl_crystal_colour blue
_exptl_crystal_density_diffrn 1.238
_exptl_crystal_density_method 'not measured'
_exptl_crystal_description block
_exptl_crystal_F_000 820
_exptl_crystal_size_max 0.12
_exptl_crystal_size_mid 0.11
_exptl_crystal_size_min 0.08
_refine_diff_density_max 0.705
_refine_diff_density_min -0.598
_refine_diff_density_rms 0.199
_refine_ls_extinction_coef 0.095(16)
_refine_ls_extinction_expression Fc^*^=kFc[1+0.001xFc^2^\l^3^/sin(2\q)]^-1/4^
_refine_ls_extinction_method SHELXL
_refine_ls_goodness_of_fit_ref 1.295
_refine_ls_hydrogen_treatment constr
_refine_ls_matrix_type full
_refine_ls_number_parameters 416
_refine_ls_number_reflns 2908
_refine_ls_number_restraints 44
_refine_ls_restrained_S_all 1.295
_refine_ls_R_factor_all 0.1969
_refine_ls_R_factor_gt 0.1380
_refine_ls_shift/su_max 0.000
_refine_ls_shift/su_mean 0.000
_refine_ls_structure_factor_coef Fsqd
_refine_ls_weighting_details 'calc w=1/[\s^2^(Fo^2^)+(0.2000P)^2^+0.0000P] where P=(Fo^2^+2Fc^2^)/3'
_refine_ls_weighting_scheme calc
_refine_ls_wR_factor_gt 0.3565
_refine_ls_wR_factor_ref 0.3891
_reflns_number_gt 1727
_reflns_number_total 2908
_reflns_threshold_expression >2sigma(I)
_cod_data_source_file J-Mater-Chem-C-2015-3-4188.cif
_cod_data_source_block p11
_cod_depositor_comments
;
The following automatic conversions were performed:

data item '_refine_ls_hydrogen_treatment' value 'CONSTR' was changed
to 'constr' in accordance with the built-in table derived from the
CIF Core dictionary named 'cif_core.dic' version 2.4.5 last updated
on 2014-11-21.

data item '_symmetry_cell_setting' value 'Triclinic' was changed to
'triclinic' in accordance with the built-in table derived from the
CIF Core dictionary named 'cif_core.dic' version 2.4.5 last updated
on 2014-11-21.

Automatic conversion script
Id: cif_fix_values 6909 2019-04-08 15:41:33Z antanas 
;
_cod_original_cell_volume 2088.9(14)
_cod_original_sg_symbol_H-M P-1
_cod_database_code 7234188

loop_
_symmetry_equiv_pos_as_xyz
'x, y, z'
'-x, -y, -z'

loop_
_atom_site_label
_atom_site_type_symbol
_atom_site_fract_x
_atom_site_fract_y
_atom_site_fract_z
_atom_site_U_iso_or_equiv
_atom_site_adp_type
_atom_site_occupancy
_atom_site_symmetry_multiplicity
_atom_site_calc_flag
_atom_site_refinement_flags
_atom_site_disorder_assembly
_atom_site_disorder_group
C1 C 0.2257(11) 0.4380(5) 1.0728(5) 0.066(6) Uani 1 1 d G . .
C2 C 0.1395(11) 0.3611(5) 1.0405(6) 0.077(7) Uani 1 1 d GU . .
C3 C 0.0927(10) 0.3473(5) 0.9627(6) 0.068(6) Uani 1 1 d GU . .
C4 C 0.1321(11) 0.4104(5) 0.9171(5) 0.056(6) Uani 1 1 d GU . .
C5 C 0.2182(8) 0.4874(5) 0.9493(4) 0.053(5) Uani 1 1 d GU . .
C20 C 0.2650(8) 0.5012(5) 1.0272(4) 0.062(6) Uani 1 1 d GU . .
C7 C 0.3546(7) 0.6346(4) 0.9490(4) 0.065(6) Uani 1 1 d G . .
C8 C 0.3988(9) 0.6973(5) 0.9037(4) 0.073(7) Uani 1 1 d G . .
C9 C 0.4862(7) 0.7736(4) 0.9366(4) 0.063(6) Uani 1 1 d G . .
C16 C 0.5295(7) 0.7872(4) 1.0148(4) 0.053(5) Uani 1 1 d G . .
C17 C 0.4853(9) 0.7245(5) 1.0602(4) 0.063(6) Uani 1 1 d G . .
C18 C 0.3979(7) 0.6482(5) 1.0273(4) 0.068(6) Uani 1 1 d GU . .
C11 C 0.6332(9) 0.9049(5) 0.9320(5) 0.070(6) Uani 1 1 d GU . .
N1 N 0.6822(11) 0.9621(5) 0.8823(5) 0.108(8) Uani 1 1 d G . .
C12 C 0.7732(11) 1.0387(5) 0.9110(6) 0.113(11) Uani 1 1 d G . .
H12 H 0.8060 1.0769 0.8777 0.136 Uiso 1 1 calc R . .
C13 C 0.8151(10) 1.0582(5) 0.9893(6) 0.123(11) Uani 1 1 d G . .
H13 H 0.8760 1.1094 1.0085 0.148 Uiso 1 1 calc R . .
N2 N 0.7661(11) 1.0010(5) 1.0390(6) 0.096(7) Uani 1 1 d G . .
C14 C 0.6751(9) 0.9244(5) 1.0103(5) 0.068(6) Uani 1 1 d G . .
Cl4 Cl 0.0779(8) 0.3979(4) 0.8214(3) 0.093(2) Uani 1 1 d . . .
Cl1 Cl 0.2773(8) 0.4448(4) 1.1709(3) 0.091(2) Uani 1 1 d . . .
Si1 Si 0.2071(8) 0.7182(4) 0.6647(3) 0.077(2) Uani 1 1 d . . .
Cl3 Cl -0.0115(8) 0.2536(4) 0.9174(4) 0.100(3) Uani 1 1 d . . .
Si2 Si 0.5417(9) 0.7865(4) 1.3174(3) 0.087(3) Uani 1 1 d . . .
Cl2 Cl 0.0767(8) 0.2789(4) 1.0928(4) 0.101(3) Uani 1 1 d . . .
C6 C 0.262(2) 0.5525(16) 0.9086(10) 0.070(6) Uani 1 1 d . . .
H6 H 0.2360 0.5464 0.8560 0.083 Uiso 1 1 calc R . .
C21 C 0.342(3) 0.6963(12) 0.8212(16) 0.063(6) Uani 1 1 d . . .
C19 C 0.351(2) 0.5759(15) 1.0635(10) 0.065(6) Uani 1 1 d . . .
H19 H 0.3795 0.5789 1.1155 0.077 Uiso 1 1 calc R . .
C32 C 0.509(3) 0.7417(12) 1.1470(16) 0.066(7) Uani 1 1 d . . .
C29 C 0.378(4) 0.7131(19) 0.5955(15) 0.118(9) Uani 1 1 d . . .
H29 H 0.3338 0.7294 0.5474 0.142 Uiso 1 1 calc R . .
C33 C 0.524(3) 0.7560(14) 1.2120(13) 0.074(7) Uani 1 1 d . . .
C40 C 0.395(4) 0.883(2) 1.3417(18) 0.160(13) Uani 1 1 d . . .
H40 H 0.2917 0.8505 1.3245 0.191 Uiso 1 1 calc R . .
C26 C 0.125(4) 0.8367(17) 0.6814(16) 0.119(9) Uani 1 1 d D . .
H26 H 0.2265 0.8729 0.6948 0.143 Uiso 1 1 calc R . .
C22 C 0.288(3) 0.6919(13) 0.7551(15) 0.077(7) Uani 1 1 d . . .
C41 C 0.384(6) 0.945(3) 1.287(2) 0.29(3) Uani 1 1 d . . .
H41A H 0.3726 1.0045 1.3142 0.441 Uiso 1 1 calc R . .
H41B H 0.2876 0.9301 1.2532 0.441 Uiso 1 1 calc R . .
H41C H 0.4844 0.9408 1.2558 0.441 Uiso 1 1 calc R . .
C10 C 0.536(2) 0.8382(14) 0.8929(12) 0.070(6) Uani 1 1 d . . .
H10 H 0.5058 0.8354 0.8411 0.084 Uiso 1 1 calc R . .
C15 C 0.622(3) 0.8611(14) 1.0509(12) 0.071(6) Uani 1 1 d . . .
H15 H 0.6479 0.8671 1.1035 0.085 Uiso 1 1 calc R . .
C27 C 0.058(5) 0.868(2) 0.6121(17) 0.172(14) Uani 1 1 d . . .
H27A H -0.0092 0.8219 0.5821 0.258 Uiso 1 1 calc R . .
H27B H 0.1496 0.8831 0.5814 0.258 Uiso 1 1 calc R . .
H27C H -0.0111 0.9195 0.6278 0.258 Uiso 1 1 calc R . .
C28 C 0.020(5) 0.8570(19) 0.7514(16) 0.185(17) Uani 1 1 d D . .
H28A H -0.0335 0.9135 0.7526 0.278 Uiso 1 1 calc R . .
H28B H 0.0900 0.8590 0.7967 0.278 Uiso 1 1 calc R . .
H28C H -0.0645 0.8118 0.7504 0.278 Uiso 1 1 calc R . .
C31 C 0.522(4) 0.782(3) 0.629(2) 0.198(16) Uani 1 1 d . . .
H31A H 0.5909 0.7576 0.6657 0.297 Uiso 1 1 calc R . .
H31B H 0.4718 0.8363 0.6547 0.297 Uiso 1 1 calc R . .
H31C H 0.5916 0.7947 0.5875 0.297 Uiso 1 1 calc R . .
C42 C 0.345(4) 0.910(2) 1.4234(17) 0.161(12) Uani 1 1 d . . .
H42A H 0.4379 0.9387 1.4531 0.242 Uiso 1 1 calc R . .
H42B H 0.3116 0.8584 1.4441 0.242 Uiso 1 1 calc R . .
H42C H 0.2514 0.9505 1.4261 0.242 Uiso 1 1 calc R . .
C30 C 0.460(4) 0.619(2) 0.5759(19) 0.198(16) Uani 1 1 d . . .
H30A H 0.5683 0.6245 0.5525 0.296 Uiso 1 1 calc R . .
H30B H 0.3886 0.5810 0.5405 0.296 Uiso 1 1 calc R . .
H30C H 0.4748 0.5951 0.6226 0.296 Uiso 1 1 calc R . .
C25 C -0.013(4) 0.6274(19) 0.5434(16) 0.162(13) Uani 1 1 d . . .
H25A H 0.0514 0.5832 0.5105 0.243 Uiso 1 1 calc R . .
H25B H 0.0034 0.6841 0.5278 0.243 Uiso 1 1 calc R . .
H25C H -0.1305 0.6117 0.5390 0.243 Uiso 1 1 calc R . .
C23 C 0.041(4) 0.632(3) 0.621(2) 0.173(14) Uani 1 1 d D . .
H23 H -0.0545 0.6689 0.6415 0.207 Uiso 1 1 calc R . .
C24 C 0.002(6) 0.560(3) 0.667(2) 0.24(2) Uani 1 1 d D . .
H24A H -0.1132 0.5418 0.6586 0.365 Uiso 1 1 calc R . .
H24B H 0.0201 0.5830 0.7213 0.365 Uiso 1 1 calc R . .
H24C H 0.0752 0.5106 0.6515 0.365 Uiso 1 1 calc R . .
C37 C 0.762(4) 0.815(2) 1.3390(15) 0.144(12) Uani 1 1 d . . .
H37 H 0.8208 0.7584 1.3241 0.173 Uiso 1 1 calc R . .
C38 C 0.848(4) 0.874(3) 1.2958(18) 0.185(17) Uani 1 1 d . . .
H38A H 0.7780 0.9244 1.2932 0.277 Uiso 1 1 calc R . .
H38B H 0.8690 0.8429 1.2442 0.277 Uiso 1 1 calc R . .
H38C H 0.9525 0.8927 1.3210 0.277 Uiso 1 1 calc R . .
C39 C 0.803(5) 0.841(2) 1.4286(16) 0.195(16) Uani 1 1 d . . .
H39A H 0.8791 0.7986 1.4442 0.293 Uiso 1 1 calc R . .
H39B H 0.7008 0.8425 1.4575 0.293 Uiso 1 1 calc R . .
H39C H 0.8553 0.8991 1.4385 0.293 Uiso 1 1 calc R . .
C34 C 0.476(6) 0.692(2) 1.3597(16) 0.151(15) Uani 1 1 d . . .
H34 H 0.4863 0.7096 1.4160 0.182 Uiso 1 1 calc R . .
C35 C 0.318(6) 0.661(2) 1.345(2) 0.20(2) Uani 1 1 d . . .
H35A H 0.3003 0.6448 1.2905 0.305 Uiso 1 1 calc R . .
H35B H 0.2388 0.7065 1.3659 0.305 Uiso 1 1 calc R . .
H35C H 0.3009 0.6101 1.3698 0.305 Uiso 1 1 calc R . .
C36 C 0.579(6) 0.609(2) 1.3383(18) 0.22(2) Uani 1 1 d . . .
H36A H 0.5671 0.5725 1.3772 0.330 Uiso 1 1 calc R . .
H36B H 0.6959 0.6253 1.3348 0.330 Uiso 1 1 calc R . .
H36C H 0.5413 0.5773 1.2891 0.330 Uiso 1 1 calc R . .

loop_
_atom_site_aniso_label
_atom_site_aniso_U_11
_atom_site_aniso_U_22
_atom_site_aniso_U_33
_atom_site_aniso_U_23
_atom_site_aniso_U_13
_atom_site_aniso_U_12
C1 0.086(17) 0.066(15) 0.044(15) -0.001(11) 0.016(11) 0.025(12)
C2 0.088(14) 0.084(14) 0.072(13) 0.051(12) 0.019(11) 0.016(11)
C3 0.076(13) 0.060(12) 0.083(13) 0.050(11) 0.021(11) -0.004(10)
C4 0.059(12) 0.046(11) 0.053(12) -0.021(9) -0.019(9) -0.003(10)
C5 0.058(12) 0.071(13) 0.041(11) 0.038(11) 0.007(10) 0.023(10)
C20 0.083(13) 0.057(13) 0.051(13) 0.017(11) 0.017(11) 0.000(11)
C7 0.071(16) 0.032(14) 0.103(19) 0.038(15) 0.024(14) 0.013(12)
C8 0.077(17) 0.081(19) 0.051(19) -0.015(13) -0.006(13) 0.018(14)
C9 0.059(15) 0.089(18) 0.052(16) 0.046(15) -0.004(12) 0.007(13)
C16 0.056(14) 0.052(16) 0.055(16) 0.021(13) -0.009(11) -0.003(12)
C17 0.039(14) 0.061(16) 0.08(2) -0.006(13) -0.001(12) -0.007(11)
C18 0.081(14) 0.095(15) 0.034(12) 0.025(13) -0.003(11) 0.018(12)
C11 0.079(10) 0.063(10) 0.077(10) 0.036(9) 0.014(8) -0.012(8)
N1 0.079(15) 0.086(16) 0.15(2) -0.014(14) -0.011(13) 0.029(12)
C12 0.15(3) 0.16(3) 0.061(18) 0.098(18) 0.039(17) 0.05(2)
C13 0.09(2) 0.10(2) 0.21(3) 0.11(2) 0.05(2) -0.018(16)
N2 0.086(14) 0.106(16) 0.077(14) -0.041(12) -0.005(11) 0.018(12)
C14 0.078(16) 0.055(16) 0.060(16) -0.024(13) -0.004(12) 0.011(13)
Cl4 0.105(5) 0.078(4) 0.090(5) 0.003(3) -0.006(3) -0.004(3)
Cl1 0.120(5) 0.081(4) 0.077(5) 0.029(3) 0.017(3) 0.011(4)
Si1 0.097(5) 0.083(5) 0.056(5) 0.024(3) -0.009(4) -0.002(4)
Cl3 0.108(5) 0.065(4) 0.127(6) 0.013(3) 0.011(4) -0.012(4)
Si2 0.115(6) 0.089(5) 0.058(5) 0.016(4) 0.002(4) -0.008(4)
Cl2 0.105(5) 0.092(5) 0.115(5) 0.045(4) 0.020(4) 0.001(4)
C6 0.059(15) 0.12(2) 0.038(13) 0.028(13) 0.008(10) 0.040(14)
C21 0.058(16) 0.051(14) 0.077(19) 0.000(13) 0.010(14) -0.019(11)
C19 0.058(15) 0.109(19) 0.032(13) 0.024(12) 0.020(10) 0.048(13)
C32 0.088(17) 0.057(14) 0.050(17) 0.000(13) 0.032(14) 0.017(11)
C29 0.14(3) 0.12(2) 0.10(2) 0.040(16) 0.044(18) 0.03(2)
C33 0.13(2) 0.084(17) 0.014(14) 0.029(12) 0.002(14) 0.012(13)
C40 0.21(3) 0.16(3) 0.09(2) -0.02(2) 0.01(2) 0.05(3)
C26 0.15(3) 0.10(2) 0.11(2) 0.022(17) -0.02(2) 0.024(18)
C22 0.083(18) 0.063(16) 0.08(2) -0.002(14) -0.015(15) -0.019(12)
C41 0.39(7) 0.29(5) 0.28(5) 0.26(5) 0.15(5) 0.12(5)
C10 0.063(15) 0.077(16) 0.061(15) -0.010(12) -0.020(11) 0.021(12)
C15 0.098(18) 0.058(15) 0.063(15) 0.025(12) 0.023(13) 0.016(13)
C27 0.26(4) 0.13(3) 0.13(3) 0.04(2) -0.04(3) 0.07(3)
C28 0.33(5) 0.14(3) 0.11(2) 0.07(2) 0.09(3) 0.13(3)
C31 0.13(3) 0.23(4) 0.25(4) 0.07(3) 0.06(3) -0.05(3)
C42 0.21(4) 0.16(3) 0.11(3) 0.02(2) 0.02(2) 0.04(2)
C30 0.20(4) 0.18(3) 0.21(4) -0.02(3) 0.06(3) 0.10(3)
C25 0.23(4) 0.16(3) 0.08(2) 0.001(18) -0.08(2) -0.02(2)
C23 0.15(3) 0.22(4) 0.14(3) 0.02(3) -0.07(2) -0.09(3)
C24 0.29(5) 0.22(4) 0.22(4) 0.03(4) -0.04(4) -0.15(4)
C37 0.17(3) 0.21(3) 0.05(2) 0.014(19) -0.046(18) 0.01(3)
C38 0.13(3) 0.32(5) 0.12(3) 0.10(3) -0.03(2) -0.11(3)
C39 0.27(4) 0.24(4) 0.09(3) 0.05(2) 0.00(2) 0.00(3)
C34 0.26(5) 0.12(3) 0.07(2) -0.002(18) 0.04(2) -0.06(3)
C35 0.33(6) 0.09(3) 0.20(4) 0.03(2) 0.14(4) -0.03(3)
C36 0.42(7) 0.10(3) 0.16(3) 0.08(2) 0.09(3) 0.14(3)

loop_
_atom_type_symbol
_atom_type_description
_atom_type_scat_dispersion_real
_atom_type_scat_dispersion_imag
_atom_type_scat_source
C C 0.0033 0.0016 'International Tables Vol C Tables 4.2.6.8 and 6.1.1.4'
H H 0.0000 0.0000 'International Tables Vol C Tables 4.2.6.8 and 6.1.1.4'
N N 0.0061 0.0033 'International Tables Vol C Tables 4.2.6.8 and 6.1.1.4'
Cl Cl 0.1484 0.1585 'International Tables Vol C Tables 4.2.6.8 and 6.1.1.4'
Si Si 0.0817 0.0704 'International Tables Vol C Tables 4.2.6.8 and 6.1.1.4'

loop_
_geom_angle_atom_site_label_1
_geom_angle_atom_site_label_2
_geom_angle_atom_site_label_3
_geom_angle
_geom_angle_site_symmetry_1
_geom_angle_site_symmetry_3
C2 C1 C20 120.0 . .
C2 C1 Cl1 114.4(3) . .
C20 C1 Cl1 125.6(3) . .
C3 C2 C1 120.0 . .
C3 C2 Cl2 115.8(5) . .
C1 C2 Cl2 124.1(5) . .
C2 C3 C4 120.0 . .
C2 C3 Cl3 123.3(5) . .
C4 C3 Cl3 116.7(5) . .
C3 C4 C5 120.0 . .
C3 C4 Cl4 122.4(3) . .
C5 C4 Cl4 117.6(3) . .
C6 C5 C20 116.3(9) . .
C6 C5 C4 123.7(9) . .
C20 C5 C4 120.0 . .
C19 C20 C5 123.5(8) . .
C19 C20 C1 116.5(8) . .
C5 C20 C1 120.0 . .
C8 C7 C18 120.0 . .
C8 C7 C6 116.8(7) . .
C18 C7 C6 123.2(7) . .
C7 C8 C9 120.0 . .
C7 C8 C21 125.3(7) . .
C9 C8 C21 114.3(7) . .
C8 C9 C16 120.0 . .
C8 C9 C10 122.2(8) . .
C16 C9 C10 117.8(8) . .
C17 C16 C9 120.0 . .
C17 C16 C15 117.1(8) . .
C9 C16 C15 122.8(8) . .
C18 C17 C16 120.0 . .
C18 C17 C32 117.6(8) . .
C16 C17 C32 121.9(8) . .
C17 C18 C7 120.0 . .
C17 C18 C19 127.5(8) . .
C7 C18 C19 112.4(8) . .
C10 C11 C14 129.9(10) . .
C10 C11 N1 109.9(10) . .
C14 C11 N1 120.0 . .
C12 N1 C11 120.0 . .
C13 C12 N1 120.0 . .
C13 C12 H12 120.0 . .
N1 C12 H12 120.0 . .
C12 C13 N2 120.0 . .
C12 C13 H13 120.0 . .
N2 C13 H13 120.0 . .
C13 N2 C14 120.0 . .
C15 C14 C11 113.0(10) . .
C15 C14 N2 126.9(10) . .
C11 C14 N2 120.0 . .
C22 Si1 C29 109.2(12) . .
C22 Si1 C26 109.5(11) . .
C29 Si1 C26 107.1(13) . .
C22 Si1 C23 110.5(14) . .
C29 Si1 C23 107.1(15) . .
C26 Si1 C23 113.3(16) . .
C34 Si2 C37 111.9(19) . .
C34 Si2 C33 107.9(11) . .
C37 Si2 C33 106.6(11) . .
C34 Si2 C40 112.4(19) . .
C37 Si2 C40 113.3(15) . .
C33 Si2 C40 104.0(12) . .
C5 C6 C7 119.9(13) . .
C5 C6 H6 120.0 . .
C7 C6 H6 120.0 . .
C22 C21 C8 176.0(19) . .
C20 C19 C18 124.7(14) . .
C20 C19 H19 117.6 . .
C18 C19 H19 117.6 . .
C33 C32 C17 178(2) . .
C30 C29 C31 108(3) . .
C30 C29 Si1 113(2) . .
C31 C29 Si1 109.8(19) . .
C30 C29 H29 108.6 . .
C31 C29 H29 108.6 . .
Si1 C29 H29 108.6 . .
C32 C33 Si2 176(2) . .
C41 C40 C42 121(3) . .
C41 C40 Si2 117(3) . .
C42 C40 Si2 118(2) . .
C41 C40 H40 96.0 . .
C42 C40 H40 96.0 . .
Si2 C40 H40 96.0 . .
C27 C26 C28 115(3) . .
C27 C26 Si1 115.5(19) . .
C28 C26 Si1 112.7(19) . .
C27 C26 H26 103.8 . .
C28 C26 H26 103.8 . .
Si1 C26 H26 103.8 . .
C21 C22 Si1 164.2(19) . .
C40 C41 H41A 109.5 . .
C40 C41 H41B 109.5 . .
H41A C41 H41B 109.5 . .
C40 C41 H41C 109.5 . .
H41A C41 H41C 109.5 . .
H41B C41 H41C 109.5 . .
C11 C10 C9 115.0(15) . .
C11 C10 H10 122.5 . .
C9 C10 H10 122.5 . .
C14 C15 C16 121.1(16) . .
C14 C15 H15 119.5 . .
C16 C15 H15 119.5 . .
C26 C27 H27A 109.5 . .
C26 C27 H27B 109.5 . .
H27A C27 H27B 109.5 . .
C26 C27 H27C 109.5 . .
H27A C27 H27C 109.5 . .
H27B C27 H27C 109.5 . .
C26 C28 H28A 109.5 . .
C26 C28 H28B 109.5 . .
H28A C28 H28B 109.5 . .
C26 C28 H28C 109.5 . .
H28A C28 H28C 109.5 . .
H28B C28 H28C 109.5 . .
C29 C31 H31A 109.5 . .
C29 C31 H31B 109.5 . .
H31A C31 H31B 109.5 . .
C29 C31 H31C 109.5 . .
H31A C31 H31C 109.5 . .
H31B C31 H31C 109.5 . .
C40 C42 H42A 109.5 . .
C40 C42 H42B 109.5 . .
H42A C42 H42B 109.5 . .
C40 C42 H42C 109.5 . .
H42A C42 H42C 109.5 . .
H42B C42 H42C 109.5 . .
C29 C30 H30A 109.5 . .
C29 C30 H30B 109.5 . .
H30A C30 H30B 109.5 . .
C29 C30 H30C 109.5 . .
H30A C30 H30C 109.5 . .
H30B C30 H30C 109.5 . .
C23 C25 H25A 109.5 . .
C23 C25 H25B 109.5 . .
H25A C25 H25B 109.5 . .
C23 C25 H25C 109.5 . .
H25A C25 H25C 109.5 . .
H25B C25 H25C 109.5 . .
C25 C23 C24 123(3) . .
C25 C23 Si1 120(3) . .
C24 C23 Si1 116(2) . .
C25 C23 H23 93.7 . .
C24 C23 H23 93.7 . .
Si1 C23 H23 93.7 . .
C23 C24 H24A 109.5 . .
C23 C24 H24B 109.5 . .
H24A C24 H24B 109.5 . .
C23 C24 H24C 109.5 . .
H24A C24 H24C 109.5 . .
H24B C24 H24C 109.5 . .
C38 C37 C39 111(3) . .
C38 C37 Si2 120(2) . .
C39 C37 Si2 114(2) . .
C38 C37 H37 103.5 . .
C39 C37 H37 103.5 . .
Si2 C37 H37 103.5 . .
C37 C38 H38A 109.5 . .
C37 C38 H38B 109.5 . .
H38A C38 H38B 109.5 . .
C37 C38 H38C 109.5 . .
H38A C38 H38C 109.5 . .
H38B C38 H38C 109.5 . .
C37 C39 H39A 109.5 . .
C37 C39 H39B 109.5 . .
H39A C39 H39B 109.5 . .
C37 C39 H39C 109.5 . .
H39A C39 H39C 109.5 . .
H39B C39 H39C 109.5 . .
C35 C34 C36 102(3) . .
C35 C34 Si2 118(3) . .
C36 C34 Si2 116(3) . .
C35 C34 H34 106.6 . .
C36 C34 H34 106.6 . .
Si2 C34 H34 106.6 . .
C34 C35 H35A 109.5 . .
C34 C35 H35B 109.5 . .
H35A C35 H35B 109.5 . .
C34 C35 H35C 109.5 . .
H35A C35 H35C 109.5 . .
H35B C35 H35C 109.5 . .
C34 C36 H36A 109.5 . .
C34 C36 H36B 109.5 . .
H36A C36 H36B 109.5 . .
C34 C36 H36C 109.5 . .
H36A C36 H36C 109.5 . .
H36B C36 H36C 109.5 . .

loop_
_geom_bond_atom_site_label_1
_geom_bond_atom_site_label_2
_geom_bond_distance
_geom_bond_site_symmetry_2
C1 C2 1.3900 .
C1 C20 1.3900 .
C1 Cl1 1.748(11) .
C2 C3 1.3900 .
C2 Cl2 1.749(10) .
C3 C4 1.3900 .
C3 Cl3 1.719(9) .
C4 C5 1.3900 .
C4 Cl4 1.704(11) .
C5 C6 1.37(2) .
C5 C20 1.3900 .
C20 C19 1.38(2) .
C7 C8 1.3900 .
C7 C18 1.3900 .
C7 C6 1.51(2) .
C8 C9 1.3900 .
C8 C21 1.50(3) .
C9 C16 1.3900 .
C9 C10 1.41(2) .
C16 C17 1.3900 .
C16 C15 1.40(2) .
C17 C18 1.3900 .
C17 C32 1.51(3) .
C18 C19 1.42(2) .
C11 C10 1.36(2) .
C11 C14 1.3900 .
C11 N1 1.3900 .
N1 C12 1.3900 .
C12 C13 1.3899 .
C12 H12 0.9300 .
C13 N2 1.3900 .
C13 H13 0.9300 .
N2 C14 1.3901 .
C14 C15 1.36(2) .
Si1 C22 1.81(3) .
Si1 C29 1.82(2) .
Si1 C26 1.90(3) .
Si1 C23 1.92(3) .
Si2 C34 1.81(3) .
Si2 C37 1.82(3) .
Si2 C33 1.83(2) .
Si2 C40 1.88(3) .
C6 H6 0.9300 .
C21 C22 1.22(3) .
C19 H19 0.9300 .
C32 C33 1.13(2) .
C29 C30 1.56(3) .
C29 C31 1.60(4) .
C29 H29 0.9800 .
C40 C41 1.46(4) .
C40 C42 1.48(3) .
C40 H40 0.9800 .
C26 C27 1.47(3) .
C26 C28 1.475(18) .
C26 H26 0.9800 .
C41 H41A 0.9600 .
C41 H41B 0.9600 .
C41 H41C 0.9600 .
C10 H10 0.9300 .
C15 H15 0.9300 .
C27 H27A 0.9600 .
C27 H27B 0.9600 .
C27 H27C 0.9600 .
C28 H28A 0.9600 .
C28 H28B 0.9600 .
C28 H28C 0.9600 .
C31 H31A 0.9600 .
C31 H31B 0.9600 .
C31 H31C 0.9600 .
C42 H42A 0.9600 .
C42 H42B 0.9600 .
C42 H42C 0.9600 .
C30 H30A 0.9600 .
C30 H30B 0.9600 .
C30 H30C 0.9600 .
C25 C23 1.40(3) .
C25 H25A 0.9600 .
C25 H25B 0.9600 .
C25 H25C 0.9600 .
C23 C24 1.504(19) .
C23 H23 0.9800 .
C24 H24A 0.9600 .
C24 H24B 0.9600 .
C24 H24C 0.9600 .
C37 C38 1.44(4) .
C37 C39 1.58(3) .
C37 H37 0.9800 .
C38 H38A 0.9600 .
C38 H38B 0.9600 .
C38 H38C 0.9600 .
C39 H39A 0.9600 .
C39 H39B 0.9600 .
C39 H39C 0.9600 .
C34 C35 1.34(5) .
C34 C36 1.50(4) .
C34 H34 0.9800 .
C35 H35A 0.9600 .
C35 H35B 0.9600 .
C35 H35C 0.9600 .
C36 H36A 0.9600 .
C36 H36B 0.9600 .
C36 H36C 0.9600 .

loop_
_geom_torsion_atom_site_label_1
_geom_torsion_atom_site_label_2
_geom_torsion_atom_site_label_3
_geom_torsion_atom_site_label_4
_geom_torsion
_geom_torsion_site_symmetry_1
_geom_torsion_site_symmetry_2
_geom_torsion_site_symmetry_3
_geom_torsion_site_symmetry_4
C20 C1 C2 C3 0.0 . . . .
Cl1 C1 C2 C3 -179.4(6) . . . .
C20 C1 C2 Cl2 -177.7(5) . . . .
Cl1 C1 C2 Cl2 3.0(4) . . . .
C1 C2 C3 C4 0.0 . . . .
Cl2 C2 C3 C4 177.9(5) . . . .
C1 C2 C3 Cl3 179.1(5) . . . .
Cl2 C2 C3 Cl3 -3.0(6) . . . .
C2 C3 C4 C5 0.0 . . . .
Cl3 C3 C4 C5 -179.2(5) . . . .
C2 C3 C4 Cl4 -179.8(6) . . . .
Cl3 C3 C4 Cl4 1.1(4) . . . .
C3 C4 C5 C6 179.7(10) . . . .
Cl4 C4 C5 C6 -0.5(9) . . . .
C3 C4 C5 C20 0.0 . . . .
Cl4 C4 C5 C20 179.8(6) . . . .
C6 C5 C20 C19 0.3(13) . . . .
C4 C5 C20 C19 -179.9(9) . . . .
C6 C5 C20 C1 -179.7(9) . . . .
C4 C5 C20 C1 0.0 . . . .
C2 C1 C20 C19 180.0(8) . . . .
Cl1 C1 C20 C19 -0.8(8) . . . .
C2 C1 C20 C5 0.0 . . . .
Cl1 C1 C20 C5 179.3(6) . . . .
C18 C7 C8 C9 0.0 . . . .
C6 C7 C8 C9 -178.9(8) . . . .
C18 C7 C8 C21 -172.1(11) . . . .
C6 C7 C8 C21 9.0(12) . . . .
C7 C8 C9 C16 0.0 . . . .
C21 C8 C9 C16 173.0(10) . . . .
C7 C8 C9 C10 178.8(10) . . . .
C21 C8 C9 C10 -8.2(12) . . . .
C8 C9 C16 C17 0.0 . . . .
C10 C9 C16 C17 -178.9(9) . . . .
C8 C9 C16 C15 177.9(10) . . . .
C10 C9 C16 C15 -1.0(14) . . . .
C9 C16 C17 C18 0.0 . . . .
C15 C16 C17 C18 -178.0(10) . . . .
C9 C16 C17 C32 -171.8(10) . . . .
C15 C16 C17 C32 10.2(12) . . . .
C16 C17 C18 C7 0.0 . . . .
C32 C17 C18 C7 172.2(10) . . . .
C16 C17 C18 C19 176.5(9) . . . .
C32 C17 C18 C19 -11.4(12) . . . .
C8 C7 C18 C17 0.0 . . . .
C6 C7 C18 C17 178.8(9) . . . .
C8 C7 C18 C19 -177.0(8) . . . .
C6 C7 C18 C19 1.8(12) . . . .
C10 C11 N1 C12 175.8(9) . . . .
C14 C11 N1 C12 0.0 . . . .
C11 N1 C12 C13 0.0 . . . .
N1 C12 C13 N2 0.0 . . . .
C12 C13 N2 C14 0.0 . . . .
C10 C11 C14 C15 6.8(15) . . . .
N1 C11 C14 C15 -178.4(10) . . . .
C10 C11 C14 N2 -174.9(11) . . . .
N1 C11 C14 N2 0.0 . . . .
C13 N2 C14 C15 178.1(11) . . . .
C13 N2 C14 C11 0.0 . . . .
C20 C5 C6 C7 -1.0(17) . . . .
C4 C5 C6 C7 179.3(8) . . . .
C8 C7 C6 C5 178.7(10) . . . .
C18 C7 C6 C5 -0.1(18) . . . .
C7 C8 C21 C22 16(31) . . . .
C9 C8 C21 C22 -156(30) . . . .
C5 C20 C19 C18 1.6(19) . . . .
C1 C20 C19 C18 -178.3(10) . . . .
C17 C18 C19 C20 -179.3(9) . . . .
C7 C18 C19 C20 -2.6(17) . . . .
C18 C17 C32 C33 -105(80) . . . .
C16 C17 C32 C33 67(80) . . . .
C22 Si1 C29 C30 61(3) . . . .
C26 Si1 C29 C30 180(2) . . . .
C23 Si1 C29 C30 -58(3) . . . .
C22 Si1 C29 C31 -60(2) . . . .
C26 Si1 C29 C31 59(2) . . . .
C23 Si1 C29 C31 -179(2) . . . .
C17 C32 C33 Si2 -23(100) . . . .
C34 Si2 C33 C32 138(32) . . . .
C37 Si2 C33 C32 -101(33) . . . .
C40 Si2 C33 C32 19(33) . . . .
C34 Si2 C40 C41 -152(3) . . . .
C37 Si2 C40 C41 80(4) . . . .
C33 Si2 C40 C41 -36(4) . . . .
C34 Si2 C40 C42 48(3) . . . .
C37 Si2 C40 C42 -80(3) . . . .
C33 Si2 C40 C42 164(3) . . . .
C22 Si1 C26 C27 179(2) . . . .
C29 Si1 C26 C27 60(3) . . . .
C23 Si1 C26 C27 -57(3) . . . .
C22 Si1 C26 C28 -46(3) . . . .
C29 Si1 C26 C28 -164(2) . . . .
C23 Si1 C26 C28 78(3) . . . .
C8 C21 C22 Si1 127(27) . . . .
C29 Si1 C22 C21 101(7) . . . .
C26 Si1 C22 C21 -16(8) . . . .
C23 Si1 C22 C21 -142(7) . . . .
C14 C11 C10 C9 -8(2) . . . .
N1 C11 C10 C9 177.0(10) . . . .
C8 C9 C10 C11 -174.6(8) . . . .
C16 C9 C10 C11 4.2(17) . . . .
C11 C14 C15 C16 -2.4(19) . . . .
N2 C14 C15 C16 179.4(9) . . . .
C17 C16 C15 C14 178.0(11) . . . .
C9 C16 C15 C14 0(2) . . . .
C22 Si1 C23 C25 -166(3) . . . .
C29 Si1 C23 C25 -47(3) . . . .
C26 Si1 C23 C25 70(3) . . . .
C22 Si1 C23 C24 2(4) . . . .
C29 Si1 C23 C24 120(3) . . . .
C26 Si1 C23 C24 -122(3) . . . .
C34 Si2 C37 C38 165(3) . . . .
C33 Si2 C37 C38 47(3) . . . .
C40 Si2 C37 C38 -66(3) . . . .
C34 Si2 C37 C39 -61(3) . . . .
C33 Si2 C37 C39 -179(2) . . . .
C40 Si2 C37 C39 68(3) . . . .
C37 Si2 C34 C35 -177(3) . . . .
C33 Si2 C34 C35 -60(3) . . . .
C40 Si2 C34 C35 54(3) . . . .
C37 Si2 C34 C36 -55(3) . . . .
C33 Si2 C34 C36 62(3) . . . .
C40 Si2 C34 C36 176(3) . . . .
